data_7250391
loop_
_publ_author_name
'Xu, Dongping'
'Jin, Lizhen'
'Huang, Mengya'
'Zhang, Wu'

_publ_section_title
;
 Visible-light-induced selenium-mediated cascade cyclization of
 2-isocyanobenzonitriles with secondary amines to access indole-fused
 polycyclics
;
_journal_issue 23
_journal_name_full 'Green Chemistry'
_journal_page_first 6880
_journal_page_last 6886
_journal_paper_doi 10.1039/D5GC01245G
_journal_volume 27
_journal_year 2025
_chemical_formula_moiety 'C20 H21 N3'
_chemical_formula_sum 'C20 H21 N3'
_chemical_formula_weight 303.40
_space_group_crystal_system monoclinic
_space_group_IT_number 14
_space_group_name_Hall '-P 2ybc'
_space_group_name_H-M_alt 'P 1 21/c 1'
_atom_sites_solution_hydrogens geom
_audit_creation_date 2024-01-25
_audit_creation_method
;
Olex2 1.5-alpha
(compiled 2023.11.24 svn.r209d9fb2 for OlexSys, GUI svn.r6869)
;
_audit_update_record
;
2024-09-26 deposited with the CCDC.	2025-05-13 downloaded from the CCDC.
;
_cell_angle_alpha 90
_cell_angle_beta 95.0980(10)
_cell_angle_gamma 90
_cell_formula_units_Z 4
_cell_length_a 9.3995(13)
_cell_length_b 11.6864(12)
_cell_length_c 15.4113(13)
_cell_measurement_reflns_used 2601
_cell_measurement_temperature 293.15
_cell_measurement_theta_max 24.213
_cell_measurement_theta_min 2.175
_cell_volume 1686.2(3)
_computing_cell_refinement 'SAINT v8.37A (Bruker, 2015)'
_computing_data_reduction 'SAINT v8.37A (Bruker, 2015)'
_computing_molecular_graphics 'Olex2 1.5-alpha (Dolomanov et al., 2009)'
_computing_publication_material 'Olex2 1.5-alpha (Dolomanov et al., 2009)'
_computing_structure_refinement 'SHELXL 2019/3 (Sheldrick, 2015)'
_computing_structure_solution 'SHELXT 2014/5 (Sheldrick, 2014)'
_diffrn_ambient_temperature 293.15
_diffrn_measured_fraction_theta_full 0.999
_diffrn_measured_fraction_theta_max 0.986
_diffrn_measurement_device_type 'Bruker APEX-II CCD'
_diffrn_measurement_method '\f and \w scans'
_diffrn_radiation_type MoK\a
_diffrn_radiation_wavelength 0.71073
_diffrn_reflns_av_R_equivalents 0.0395
_diffrn_reflns_av_unetI/netI 0.0424
_diffrn_reflns_Laue_measured_fraction_full 0.999
_diffrn_reflns_Laue_measured_fraction_max 0.986
_diffrn_reflns_limit_h_max 12
_diffrn_reflns_limit_h_min -11
_diffrn_reflns_limit_k_max 14
_diffrn_reflns_limit_k_min -14
_diffrn_reflns_limit_l_max 19
_diffrn_reflns_limit_l_min -10
_diffrn_reflns_number 10105
_diffrn_reflns_point_group_measured_fraction_full 0.999
_diffrn_reflns_point_group_measured_fraction_max 0.986
_diffrn_reflns_theta_full 25.242
_diffrn_reflns_theta_max 27.444
_diffrn_reflns_theta_min 2.175
_diffrn_source_current 30.0
_diffrn_source_power 1.5
_diffrn_source_voltage 50.0
_diffrn_standards_number 0
_exptl_absorpt_coefficient_mu 0.072
_exptl_absorpt_correction_T_max 0.7456
_exptl_absorpt_correction_T_min 0.6520
_exptl_absorpt_correction_type multi-scan
_exptl_absorpt_process_details
;
SADABS-2016/2 (Bruker,2016/2) was used for absorption correction.
wR2(int) was 0.0564 before and 0.0378 after correction.
The Ratio of minimum to maximum transmission is 0.8745.
The \l/2 correction factor is Not present.
;
_exptl_crystal_colour 'clear light black'
_exptl_crystal_colour_lustre clear
_exptl_crystal_colour_modifier light
_exptl_crystal_colour_primary black
_exptl_crystal_density_diffrn 1.195
_exptl_crystal_description block
_exptl_crystal_F_000 648
_exptl_crystal_size_max 0.22
_exptl_crystal_size_mid 0.21
_exptl_crystal_size_min 0.2
_refine_diff_density_max 0.148
_refine_diff_density_min -0.187
_refine_diff_density_rms 0.040
_refine_ls_extinction_method none
_refine_ls_goodness_of_fit_ref 1.042
_refine_ls_hydrogen_treatment constr
_refine_ls_matrix_type full
_refine_ls_number_parameters 212
_refine_ls_number_reflns 3801
_refine_ls_number_restraints 0
_refine_ls_restrained_S_all 1.042
_refine_ls_R_factor_all 0.0847
_refine_ls_R_factor_gt 0.0509
_refine_ls_shift/su_max 0.000
_refine_ls_shift/su_mean 0.000
_refine_ls_structure_factor_coef Fsqd
_refine_ls_weighting_details 'w=1/[\s^2^(Fo^2^)+(0.0706P)^2^] where P=(Fo^2^+2Fc^2^)/3'
_refine_ls_weighting_scheme calc
_refine_ls_wR_factor_gt 0.1270
_refine_ls_wR_factor_ref 0.1451
_reflns_Friedel_coverage 0.000
_reflns_number_gt 2335
_reflns_number_total 3801
_reflns_threshold_expression 'I > 2\s(I)'
_cod_data_source_file d5gc01245g2.cif
_cod_data_source_block 240125a_a
_cod_depositor_comments 'Adding full bibliography for 7250388--7250391.cif.'
_cod_database_code 7250391
_shelx_shelxl_version_number 2019/3
_shelx_space_group_comment
;
The symmetry employed for this shelxl refinement is uniquely defined
by the following loop, which should always be used as a source of
symmetry information in preference to the above space-group names.
They are only intended as comments.
;
_shelx_estimated_absorpt_t_max 0.986
_shelx_estimated_absorpt_t_min 0.984
_olex2_refinement_description
;
1. Fixed Uiso
 At 1.2 times of:
  All C(H) groups
 At 1.5 times of:
  All C(H,H,H) groups
2.a Ternary CH refined with riding coordinates:
 C15(H15)
2.b Aromatic/amide H refined with riding coordinates:
 C10(H10), C2(H2), C8(H8), C6(H6), C9(H9), C5(H5), C3(H3), C4(H4)
2.c Idealised Me refined as rotating group:
 C20(H20A,H20B,H20C), C19(H19A,H19B,H19C), C16(H16A,H16B,H16C), C17(H17A,H17B,
 H17C)
;
_olex2_submission_special_instructions 'No special instructions were received'

loop_
_space_group_symop_operation_xyz
'x, y, z'
'-x, y+1/2, -z+1/2'
'-x, -y, -z'
'x, -y-1/2, z-1/2'

loop_
_atom_site_label
_atom_site_type_symbol
_atom_site_fract_x
_atom_site_fract_y
_atom_site_fract_z
_atom_site_U_iso_or_equiv
_atom_site_adp_type
_atom_site_occupancy
_atom_site_site_symmetry_order
_atom_site_calc_flag
_atom_site_refinement_flags_posn
_atom_site_refinement_flags_adp
_atom_site_refinement_flags_occupancy
_atom_site_disorder_assembly
_atom_site_disorder_group
N3 N 0.57690(14) 0.60497(10) 0.11770(8) 0.0479(4) Uani 1 1 d . . . . .
N2 N 0.51013(14) 0.71771(10) 0.24236(8) 0.0484(4) Uani 1 1 d . . . . .
N1 N 0.71885(15) 0.66184(12) 0.32937(8) 0.0556(4) Uani 1 1 d . . . . .
C14 C 0.58765(16) 0.64824(12) 0.19643(9) 0.0421(4) Uani 1 1 d . . . . .
C13 C 0.71377(16) 0.61575(12) 0.25349(9) 0.0414(4) Uani 1 1 d . . . . .
C12 C 0.79224(16) 0.53879(11) 0.19988(9) 0.0407(4) Uani 1 1 d . . . . .
C11 C 0.70357(17) 0.53582(12) 0.11987(10) 0.0434(4) Uani 1 1 d . . . . .
C7 C 0.91557(16) 0.47091(12) 0.21231(10) 0.0445(4) Uani 1 1 d . . . . .
C1 C 1.00794(16) 0.46586(13) 0.29572(10) 0.0463(4) Uani 1 1 d . . . . .
C10 C 0.73811(19) 0.46720(14) 0.05178(11) 0.0547(5) Uani 1 1 d . . . . .
H10 H 0.679838 0.464043 -0.000195 0.066 Uiso 1 1 calc R U . . .
C18 C 0.58788(19) 0.73320(15) 0.33008(11) 0.0554(5) Uani 1 1 d . . . . .
C2 C 1.03231(18) 0.56106(15) 0.34899(11) 0.0562(5) Uani 1 1 d . . . . .
H2 H 0.988622 0.630135 0.332719 0.067 Uiso 1 1 calc R U . . .
C8 C 0.94809(19) 0.40424(14) 0.14106(11) 0.0569(5) Uani 1 1 d . . . . .
H8 H 1.030002 0.359237 0.146255 0.068 Uiso 1 1 calc R U . . .
C15 C 0.37136(19) 0.76950(16) 0.21335(11) 0.0593(5) Uani 1 1 d . . . . .
H15 H 0.339092 0.813245 0.262186 0.071 Uiso 1 1 calc R U . . .
C6 C 1.07395(19) 0.36357(15) 0.32357(12) 0.0594(5) Uani 1 1 d . . . . .
H6 H 1.059180 0.298163 0.289597 0.071 Uiso 1 1 calc R U . . .
C9 C 0.8627(2) 0.40319(15) 0.06356(11) 0.0622(5) Uani 1 1 d . . . . .
H9 H 0.889290 0.358288 0.017876 0.075 Uiso 1 1 calc R U . . .
C5 C 1.1605(2) 0.35772(18) 0.40035(13) 0.0735(6) Uani 1 1 d . . . . .
H5 H 1.203177 0.288696 0.417772 0.088 Uiso 1 1 calc R U . . .
C3 C 1.1200(2) 0.55514(17) 0.42555(13) 0.0710(5) Uani 1 1 d . . . . .
H3 H 1.135956 0.620190 0.459791 0.085 Uiso 1 1 calc R U . . .
C4 C 1.1839(2) 0.45352(19) 0.45137(13) 0.0766(6) Uani 1 1 d . . . . .
H4 H 1.242742 0.449559 0.503093 0.092 Uiso 1 1 calc R U . . .
C20 C 0.4997(2) 0.69088(19) 0.40155(12) 0.0836(7) Uani 1 1 d . . . . .
H20A H 0.413482 0.734995 0.400996 0.125 Uiso 1 1 calc R U . . .
H20B H 0.553778 0.699196 0.457040 0.125 Uiso 1 1 calc R U . . .
H20C H 0.476170 0.611718 0.391806 0.125 Uiso 1 1 calc R U . . .
C19 C 0.6336(2) 0.85779(17) 0.34396(16) 0.0874(7) Uani 1 1 d . . . . .
H19A H 0.689128 0.881281 0.297725 0.131 Uiso 1 1 calc R U . . .
H19B H 0.690002 0.865014 0.398743 0.131 Uiso 1 1 calc R U . . .
H19C H 0.550360 0.905379 0.344120 0.131 Uiso 1 1 calc R U . . .
C16 C 0.2620(2) 0.6765(2) 0.18980(16) 0.0955(7) Uani 1 1 d . . . . .
H16A H 0.292717 0.631051 0.143062 0.143 Uiso 1 1 calc R U . . .
H16B H 0.171441 0.710975 0.171793 0.143 Uiso 1 1 calc R U . . .
H16C H 0.252649 0.628748 0.239643 0.143 Uiso 1 1 calc R U . . .
C17 C 0.3873(3) 0.8517(2) 0.13912(15) 0.1084(9) Uani 1 1 d . . . . .
H17A H 0.460047 0.906857 0.156341 0.163 Uiso 1 1 calc R U . . .
H17B H 0.298229 0.890416 0.124585 0.163 Uiso 1 1 calc R U . . .
H17C H 0.413575 0.810092 0.089276 0.163 Uiso 1 1 calc R U . . .

loop_
_atom_site_aniso_label
_atom_site_aniso_U_11
_atom_site_aniso_U_22
_atom_site_aniso_U_33
_atom_site_aniso_U_23
_atom_site_aniso_U_13
_atom_site_aniso_U_12
N3 0.0527(8) 0.0456(7) 0.0456(8) -0.0016(6) 0.0053(6) 0.0077(6)
N2 0.0500(8) 0.0487(8) 0.0469(8) -0.0033(6) 0.0067(6) 0.0123(6)
N1 0.0538(9) 0.0613(9) 0.0516(8) -0.0093(7) 0.0043(7) 0.0137(7)
C14 0.0467(9) 0.0355(8) 0.0449(9) 0.0013(7) 0.0085(7) 0.0023(7)
C13 0.0441(9) 0.0367(8) 0.0444(8) -0.0007(7) 0.0083(7) 0.0014(6)
C12 0.0432(9) 0.0350(8) 0.0449(8) -0.0010(7) 0.0088(7) -0.0010(6)
C11 0.0477(9) 0.0373(8) 0.0459(9) 0.0009(7) 0.0080(7) 0.0022(7)
C7 0.0430(9) 0.0400(8) 0.0514(9) -0.0023(7) 0.0101(7) 0.0005(7)
C1 0.0388(8) 0.0474(9) 0.0537(9) -0.0003(8) 0.0089(7) 0.0021(7)
C10 0.0633(11) 0.0551(10) 0.0460(9) -0.0064(8) 0.0057(8) 0.0060(8)
C18 0.0561(10) 0.0608(11) 0.0493(10) -0.0101(8) 0.0040(8) 0.0155(9)
C2 0.0527(10) 0.0514(10) 0.0637(11) -0.0031(9) 0.0005(9) 0.0027(8)
C8 0.0520(10) 0.0568(10) 0.0628(11) -0.0088(9) 0.0100(9) 0.0117(8)
C15 0.0583(11) 0.0652(11) 0.0550(10) -0.0005(9) 0.0074(8) 0.0254(9)
C6 0.0547(11) 0.0522(10) 0.0709(12) -0.0038(9) 0.0039(9) 0.0118(8)
C9 0.0689(12) 0.0630(12) 0.0556(11) -0.0139(9) 0.0103(9) 0.0146(9)
C5 0.0706(14) 0.0698(13) 0.0779(14) 0.0034(11) -0.0063(11) 0.0233(10)
C3 0.0672(12) 0.0720(13) 0.0712(12) -0.0135(11) -0.0089(10) 0.0055(10)
C4 0.0698(13) 0.0914(15) 0.0660(13) -0.0011(12) -0.0087(10) 0.0205(12)
C20 0.0818(15) 0.1172(18) 0.0543(11) 0.0061(12) 0.0213(10) 0.0323(13)
C19 0.0760(15) 0.0717(13) 0.1136(17) -0.0416(13) 0.0025(13) 0.0142(11)
C16 0.0541(13) 0.1179(19) 0.1126(18) -0.0200(16) -0.0025(12) 0.0124(13)
C17 0.129(2) 0.1081(18) 0.0914(16) 0.0410(15) 0.0265(15) 0.0619(16)

loop_
_atom_type_symbol
_atom_type_description
_atom_type_scat_dispersion_real
_atom_type_scat_dispersion_imag
_atom_type_scat_source
C C 0.0033 0.0016 'International Tables Vol C Tables 4.2.6.8 and 6.1.1.4'
H H 0.0000 0.0000 'International Tables Vol C Tables 4.2.6.8 and 6.1.1.4'
N N 0.0061 0.0033 'International Tables Vol C Tables 4.2.6.8 and 6.1.1.4'

loop_
_geom_angle_atom_site_label_1
_geom_angle_atom_site_label_2
_geom_angle_atom_site_label_3
_geom_angle
_geom_angle_site_symmetry_1
_geom_angle_site_symmetry_3
_geom_angle_publ_flag
C14 N3 C11 101.54(12) . . ?
C14 N2 C18 107.95(12) . . ?
C14 N2 C15 126.87(13) . . ?
C15 N2 C18 125.18(12) . . ?
C13 N1 C18 106.14(13) . . ?
N3 C14 N2 136.46(15) . . ?
N3 C14 C13 116.65(13) . . ?
N2 C14 C13 106.89(13) . . ?
N1 C13 C14 113.66(13) . . ?
N1 C13 C12 142.32(15) . . ?
C14 C13 C12 104.02(12) . . ?
C11 C12 C13 102.58(12) . . ?
C7 C12 C13 136.17(14) . . ?
C7 C12 C11 121.09(13) . . ?
C12 C11 N3 115.21(13) . . ?
C10 C11 N3 123.96(15) . . ?
C10 C11 C12 120.79(14) . . ?
C12 C7 C1 123.51(13) . . ?
C8 C7 C12 116.23(14) . . ?
C8 C7 C1 120.25(14) . . ?
C2 C1 C7 122.13(14) . . ?
C2 C1 C6 117.27(16) . . ?
C6 C1 C7 120.60(14) . . ?
C11 C10 H10 121.1 . . ?
C11 C10 C9 117.76(16) . . ?
C9 C10 H10 121.1 . . ?
N2 C18 C20 111.31(15) . . ?
N2 C18 C19 110.61(15) . . ?
N1 C18 N2 105.35(12) . . ?
N1 C18 C20 109.15(14) . . ?
N1 C18 C19 108.22(15) . . ?
C20 C18 C19 111.94(16) . . ?
C1 C2 H2 119.3 . . ?
C3 C2 C1 121.31(16) . . ?
C3 C2 H2 119.3 . . ?
C7 C8 H8 118.9 . . ?
C9 C8 C7 122.19(15) . . ?
C9 C8 H8 118.9 . . ?
N2 C15 H15 107.9 . . ?
N2 C15 C16 109.98(15) . . ?
N2 C15 C17 110.30(16) . . ?
C16 C15 H15 107.9 . . ?
C17 C15 H15 107.9 . . ?
C17 C15 C16 112.61(19) . . ?
C1 C6 H6 119.4 . . ?
C5 C6 C1 121.27(17) . . ?
C5 C6 H6 119.4 . . ?
C10 C9 H9 119.1 . . ?
C8 C9 C10 121.88(16) . . ?
C8 C9 H9 119.1 . . ?
C6 C5 H5 119.9 . . ?
C4 C5 C6 120.25(18) . . ?
C4 C5 H5 119.9 . . ?
C2 C3 H3 119.9 . . ?
C4 C3 C2 120.25(18) . . ?
C4 C3 H3 119.9 . . ?
C5 C4 H4 120.2 . . ?
C3 C4 C5 119.64(18) . . ?
C3 C4 H4 120.2 . . ?
C18 C20 H20A 109.5 . . ?
C18 C20 H20B 109.5 . . ?
C18 C20 H20C 109.5 . . ?
H20A C20 H20B 109.5 . . ?
H20A C20 H20C 109.5 . . ?
H20B C20 H20C 109.5 . . ?
C18 C19 H19A 109.5 . . ?
C18 C19 H19B 109.5 . . ?
C18 C19 H19C 109.5 . . ?
H19A C19 H19B 109.5 . . ?
H19A C19 H19C 109.5 . . ?
H19B C19 H19C 109.5 . . ?
C15 C16 H16A 109.5 . . ?
C15 C16 H16B 109.5 . . ?
C15 C16 H16C 109.5 . . ?
H16A C16 H16B 109.5 . . ?
H16A C16 H16C 109.5 . . ?
H16B C16 H16C 109.5 . . ?
C15 C17 H17A 109.5 . . ?
C15 C17 H17B 109.5 . . ?
C15 C17 H17C 109.5 . . ?
H17A C17 H17B 109.5 . . ?
H17A C17 H17C 109.5 . . ?
H17B C17 H17C 109.5 . . ?

loop_
_geom_bond_atom_site_label_1
_geom_bond_atom_site_label_2
_geom_bond_distance
_geom_bond_site_symmetry_2
_geom_bond_publ_flag
N3 C14 1.3100(17) . ?
N3 C11 1.4369(19) . ?
N2 C14 1.3352(18) . ?
N2 C18 1.490(2) . ?
N2 C15 1.471(2) . ?
N1 C13 1.2845(18) . ?
N1 C18 1.488(2) . ?
C14 C13 1.462(2) . ?
C13 C12 1.464(2) . ?
C12 C11 1.426(2) . ?
C12 C7 1.404(2) . ?
C11 C10 1.382(2) . ?
C7 C1 1.487(2) . ?
C7 C8 1.402(2) . ?
C1 C2 1.389(2) . ?
C1 C6 1.397(2) . ?
C10 H10 0.9300 . ?
C10 C9 1.388(2) . ?
C18 C20 1.519(2) . ?
C18 C19 1.528(3) . ?
C2 H2 0.9300 . ?
C2 C3 1.380(2) . ?
C8 H8 0.9300 . ?
C8 C9 1.379(2) . ?
C15 H15 0.9800 . ?
C15 C16 1.517(3) . ?
C15 C17 1.511(3) . ?
C6 H6 0.9300 . ?
C6 C5 1.377(2) . ?
C9 H9 0.9300 . ?
C5 H5 0.9300 . ?
C5 C4 1.375(3) . ?
C3 H3 0.9300 . ?
C3 C4 1.374(3) . ?
C4 H4 0.9300 . ?
C20 H20A 0.9600 . ?
C20 H20B 0.9600 . ?
C20 H20C 0.9600 . ?
C19 H19A 0.9600 . ?
C19 H19B 0.9600 . ?
C19 H19C 0.9600 . ?
C16 H16A 0.9600 . ?
C16 H16B 0.9600 . ?
C16 H16C 0.9600 . ?
C17 H17A 0.9600 . ?
C17 H17B 0.9600 . ?
C17 H17C 0.9600 . ?

loop_
_geom_torsion_atom_site_label_1
_geom_torsion_atom_site_label_2
_geom_torsion_atom_site_label_3
_geom_torsion_atom_site_label_4
_geom_torsion
_geom_torsion_site_symmetry_1
_geom_torsion_site_symmetry_2
_geom_torsion_site_symmetry_3
_geom_torsion_site_symmetry_4
_geom_torsion_publ_flag
N3 C14 C13 N1 179.31(14) . . . . ?
N3 C14 C13 C12 -0.45(17) . . . . ?
N3 C11 C10 C9 -178.75(14) . . . . ?
N2 C14 C13 N1 -1.10(18) . . . . ?
N2 C14 C13 C12 179.14(12) . . . . ?
N1 C13 C12 C11 -179.8(2) . . . . ?
N1 C13 C12 C7 4.9(3) . . . . ?
C14 N3 C11 C12 -0.92(16) . . . . ?
C14 N3 C11 C10 176.92(14) . . . . ?
C14 N2 C18 N1 -1.08(17) . . . . ?
C14 N2 C18 C20 -119.26(15) . . . . ?
C14 N2 C18 C19 115.64(16) . . . . ?
C14 N2 C15 C16 59.9(2) . . . . ?
C14 N2 C15 C17 -64.9(2) . . . . ?
C14 C13 C12 C11 -0.15(14) . . . . ?
C14 C13 C12 C7 -175.44(16) . . . . ?
C13 N1 C18 N2 0.41(17) . . . . ?
C13 N1 C18 C20 120.02(16) . . . . ?
C13 N1 C18 C19 -117.93(16) . . . . ?
C13 C12 C11 N3 0.67(16) . . . . ?
C13 C12 C11 C10 -177.24(14) . . . . ?
C13 C12 C7 C1 -2.1(3) . . . . ?
C13 C12 C7 C8 176.78(16) . . . . ?
C12 C11 C10 C9 -1.0(2) . . . . ?
C12 C7 C1 C2 -35.5(2) . . . . ?
C12 C7 C1 C6 144.39(16) . . . . ?
C12 C7 C8 C9 -1.3(2) . . . . ?
C11 N3 C14 N2 -178.63(17) . . . . ?
C11 N3 C14 C13 0.81(16) . . . . ?
C11 C12 C7 C1 -176.73(14) . . . . ?
C11 C12 C7 C8 2.2(2) . . . . ?
C11 C10 C9 C8 2.0(3) . . . . ?
C7 C12 C11 N3 176.86(13) . . . . ?
C7 C12 C11 C10 -1.1(2) . . . . ?
C7 C1 C2 C3 -179.04(16) . . . . ?
C7 C1 C6 C5 179.59(16) . . . . ?
C7 C8 C9 C10 -0.8(3) . . . . ?
C1 C7 C8 C9 177.65(16) . . . . ?
C1 C2 C3 C4 -0.9(3) . . . . ?
C1 C6 C5 C4 -0.2(3) . . . . ?
C18 N2 C14 N3 -179.26(17) . . . . ?
C18 N2 C14 C13 1.27(16) . . . . ?
C18 N2 C15 C16 -119.18(18) . . . . ?
C18 N2 C15 C17 116.02(19) . . . . ?
C18 N1 C13 C14 0.37(18) . . . . ?
C18 N1 C13 C12 179.99(19) . . . . ?
C2 C1 C6 C5 -0.5(3) . . . . ?
C2 C3 C4 C5 0.2(3) . . . . ?
C8 C7 C1 C2 145.62(16) . . . . ?
C8 C7 C1 C6 -34.5(2) . . . . ?
C15 N2 C14 N3 1.5(3) . . . . ?
C15 N2 C14 C13 -177.94(14) . . . . ?
C15 N2 C18 N1 178.14(14) . . . . ?
C15 N2 C18 C20 60.0(2) . . . . ?
C15 N2 C18 C19 -65.1(2) . . . . ?
C6 C1 C2 C3 1.0(3) . . . . ?
C6 C5 C4 C3 0.3(3) . . . . ?
